data_7233094
loop_
_publ_author_name
'Yue, Zenghui'
'Lu, Huangjie'
'Li, Zijian'
'Guo, Shangyao'
'Song, Junze'
'Ren, Yi Ming'
'Huang, Yuying'
'Lin, Jian'
'Wang, Jian-Qiang'

_publ_section_title
;
 Structural Evolution and Tuneable Photoluminescence of f-Element Bearing
 Coordination Polymers of the 2,4,6-tri-\a-pyridyl-1,3,5-triazine Ligand
;
_journal_name_full CrystEngComm
_journal_paper_doi 10.1039/C9CE00867E
_journal_year 2019
_chemical_formula_moiety 'C22 H20 N11 O10 Yb'
_chemical_formula_sum 'C22 H20 N11 O10 Yb'
_chemical_formula_weight 771.53
_chemical_melting_point ?
_chemical_name_common YbTPTZ
_space_group_crystal_system triclinic
_space_group_IT_number 2
_space_group_name_Hall '-P 1'
_space_group_name_H-M_alt 'P -1'
_symmetry_space_group_name_Hall '-P 1'
_symmetry_space_group_name_H-M 'P -1'
_atom_sites_solution_hydrogens mixed
_audit_creation_method SHELXL-2014/7
_audit_update_record
;
2019-07-05 deposited with the CCDC.    2019-07-12 downloaded from the CCDC.
;
_cell_angle_alpha 95.469(4)
_cell_angle_beta 94.225(4)
_cell_angle_gamma 100.880(4)
_cell_formula_units_Z 2
_cell_length_a 9.9111(11)
_cell_length_b 11.7258(12)
_cell_length_c 12.4564(13)
_cell_measurement_reflns_used 59796
_cell_measurement_temperature 302(2)
_cell_measurement_theta_max 39.307
_cell_measurement_theta_min 2.472
_cell_volume 1408.9(3)
_computing_cell_refinement 'Bruker SAINT'
_computing_data_collection 'Bruker APEX2'
_computing_data_reduction 'Bruker SAINT'
_computing_molecular_graphics 'Bruker SHELXTL'
_computing_publication_material 'Bruker SHELXTL'
_computing_structure_refinement 'SHELXL-2014/7 (Sheldrick, 2014)'
_diffrn_ambient_temperature 302(2)
_diffrn_measured_fraction_theta_full 0.996
_diffrn_measured_fraction_theta_max 0.710
_diffrn_measurement_device_type 'Bruker APEX-II'
_diffrn_measurement_method '0.5 wide w/ exposures'
_diffrn_radiation_type MoK\a
_diffrn_radiation_wavelength 0.71073
_diffrn_reflns_av_R_equivalents 0.0416
_diffrn_reflns_av_unetI/netI 0.0403
_diffrn_reflns_Laue_measured_fraction_full 0.996
_diffrn_reflns_Laue_measured_fraction_max 0.710
_diffrn_reflns_limit_h_max 15
_diffrn_reflns_limit_h_min -15
_diffrn_reflns_limit_k_max 20
_diffrn_reflns_limit_k_min -17
_diffrn_reflns_limit_l_max 19
_diffrn_reflns_limit_l_min -19
_diffrn_reflns_number 59796
_diffrn_reflns_point_group_measured_fraction_full 0.996
_diffrn_reflns_point_group_measured_fraction_max 0.710
_diffrn_reflns_theta_full 25.242
_diffrn_reflns_theta_max 39.307
_diffrn_reflns_theta_min 2.472
_diffrn_source 'Turbo X-ray Source'
_exptl_absorpt_coefficient_mu 3.394
_exptl_absorpt_correction_T_max 0.712
_exptl_absorpt_correction_T_min 0.283
_exptl_absorpt_correction_type multi-scan
_exptl_crystal_colour Yellow
_exptl_crystal_density_diffrn 1.819
_exptl_crystal_density_meas ?
_exptl_crystal_density_method 'Not measured'
_exptl_crystal_description Block
_exptl_crystal_F_000 758
_exptl_crystal_size_max 0.45
_exptl_crystal_size_mid 0.32
_exptl_crystal_size_min 0.1
_refine_diff_density_max 2.019
_refine_diff_density_min -1.932
_refine_diff_density_rms 0.173
_refine_ls_extinction_method none
_refine_ls_goodness_of_fit_ref 1.046
_refine_ls_hydrogen_treatment mixed
_refine_ls_matrix_type full
_refine_ls_number_parameters 357
_refine_ls_number_reflns 11871
_refine_ls_number_restraints 24
_refine_ls_restrained_S_all 1.110
_refine_ls_R_factor_all 0.0767
_refine_ls_R_factor_gt 0.0440
_refine_ls_shift/su_max 0.036
_refine_ls_shift/su_mean 0.000
_refine_ls_structure_factor_coef Fsqd
_refine_ls_weighting_details 'w=1/[\s^2^(Fo^2^)+(0.0493P)^2^+4.5252P] where P=(Fo^2^+2Fc^2^)/3'
_refine_ls_weighting_scheme calc
_refine_ls_wR_factor_gt 0.0988
_refine_ls_wR_factor_ref 0.1253
_reflns_Friedel_coverage 0.000
_reflns_number_gt 8755
_reflns_number_total 11871
_reflns_threshold_expression 'I > 2\s(I)'
_cod_data_source_file c9ce00867e2.cif
_cod_data_source_block YbTPTZ-3
_cod_depositor_comments
;
The following automatic conversions were performed:

'_chemical_melting_point' value 'N/A' was changed to '?' - the value
is undefined or not given.

'_exptl_crystal_density_meas' value 'Not measured' was changed to '?'
- the value is perceived as not measured.

Automatic conversion script
Id: cif_fix_values 4973 2017-02-22 13:04:09Z antanas 
;
_cod_database_code 7233094
_shelx_shelxl_version_number 2014/7
_shelx_space_group_comment
;
The symmetry employed for this shelxl refinement is uniquely defined
by the following loop, which should always be used as a source of
symmetry information in preference to the above space-group names.
They are only intended as comments.
;

loop_
_space_group_symop_operation_xyz
'x, y, z'
'-x, -y, -z'

loop_
_atom_site_label
_atom_site_type_symbol
_atom_site_fract_x
_atom_site_fract_y
_atom_site_fract_z
_atom_site_U_iso_or_equiv
_atom_site_adp_type
_atom_site_occupancy
_atom_site_site_symmetry_order
_atom_site_calc_flag
_atom_site_refinement_flags_posn
_atom_site_refinement_flags_adp
Yb01 Yb 0.64441(2) 0.85418(2) 0.73948(2) 0.03294(6) Uani 1 1 d . .
O1 O 0.6506(4) 1.0119(3) 0.6356(4) 0.0590(9) Uani 1 1 d . .
O2 O 0.4550(4) 0.9449(3) 0.6907(3) 0.0557(9) Uani 1 1 d . .
O3 O 0.4793(7) 1.1003(5) 0.6081(5) 0.0958(18) Uani 1 1 d . .
O4 O 0.7630(5) 0.7733(4) 0.8868(3) 0.0634(10) Uani 1 1 d . .
O5 O 0.6659(4) 0.6565(3) 0.7506(3) 0.0529(9) Uani 1 1 d . .
O6 O 0.7594(5) 0.5878(4) 0.8871(4) 0.0749(13) Uani 1 1 d . .
O7 O 0.6732(5) 0.9933(4) 0.8829(4) 0.0642(9) Uani 1 1 d . U
O8 O 0.5431(7) 1.1149(6) 0.8919(6) 0.1113(15) Uani 1 1 d . U
O9 O 0.6831(6) 1.1124(6) 1.0219(5) 0.0977(13) Uani 1 1 d . U
O10 O 0.4654(4) 0.7784(3) 0.8356(3) 0.0496(8) Uani 1 1 d . .
H10A H 0.423(7) 0.820(6) 0.872(5) 0.060 Uiso 1 1 d . U
H10B H 0.452(7) 0.715(6) 0.852(5) 0.060 Uiso 1 1 d . U
N8 N 0.7309(5) 0.6696(4) 0.8431(4) 0.0492(9) Uani 1 1 d . .
N7 N 0.5255(5) 1.0217(4) 0.6432(4) 0.0569(11) Uani 1 1 d . .
N9 N 0.6308(5) 1.0720(4) 0.9335(4) 0.0549(8) Uani 1 1 d . U
C9 C 0.9759(2) 0.9222(2) 0.66937(17) 0.0368(8) Uani 1 1 d G .
N5 N 0.8996(2) 0.9459(2) 0.7552(2) 0.0391(7) Uani 1 1 d G .
C13 C 0.9649(3) 1.0122(3) 0.84965(18) 0.0469(10) Uani 1 1 d G .
H13 H 0.9139 1.0281 0.9071 0.056 Uiso 1 1 calc R U
C12 C 1.1064(3) 1.0549(3) 0.8583(2) 0.0508(11) Uani 1 1 d G .
H12 H 1.1501 1.0993 0.9215 0.061 Uiso 1 1 calc R U
C11 C 1.1827(2) 1.0312(3) 0.7725(3) 0.0508(11) Uani 1 1 d G .
H11 H 1.2774 1.0598 0.7783 0.061 Uiso 1 1 calc R U
C10 C 1.1174(2) 0.9649(3) 0.6781(2) 0.0458(10) Uani 1 1 d G .
H10 H 1.1684 0.9490 0.6207 0.055 Uiso 1 1 calc R U
N1 N 0.8985(2) 0.6652(3) 0.2282(2) 0.0557(11) Uani 1 1 d G .
C5 C 0.9737(3) 0.7266(3) 0.3214(2) 0.0414(9) Uani 1 1 d G .
C4 C 1.1166(3) 0.7574(3) 0.3257(2) 0.0479(10) Uani 1 1 d G .
H4 H 1.1669 0.7984 0.3881 0.057 Uiso 1 1 calc R U
C3 C 1.1843(2) 0.7268(4) 0.2367(3) 0.0591(13) Uani 1 1 d G .
H3 H 1.2800 0.7474 0.2396 0.071 Uiso 1 1 calc R U
C2 C 1.1092(3) 0.6655(4) 0.1435(2) 0.0622(14) Uani 1 1 d G .
H2 H 1.1545 0.6450 0.0840 0.075 Uiso 1 1 calc R U
C1 C 0.9662(3) 0.6347(4) 0.1392(2) 0.0685(17) Uani 1 1 d G .
H1 H 0.9159 0.5936 0.0768 0.082 Uiso 1 1 calc R U
C7 C 0.69428(18) 0.7312(2) 0.49702(18) 0.0367(8) Uani 1 1 d G .
N4 N 0.7652(2) 0.8061(2) 0.58478(15) 0.0340(6) Uani 1 1 d G .
C8 C 0.9043(2) 0.8542(2) 0.58270(16) 0.0358(8) Uani 1 1 d G .
N3 N 0.97238(18) 0.8273(2) 0.49286(19) 0.0395(7) Uani 1 1 d G .
C6 C 0.9014(2) 0.7523(2) 0.40509(16) 0.0399(8) Uani 1 1 d G .
N2 N 0.7624(2) 0.7043(2) 0.40717(16) 0.0373(7) Uani 1 1 d G .
N10 N 0.3958(7) 0.5487(5) 0.8782(6) 0.0864(19) Uani 1 1 d . .
C17 C 0.2792(2) 0.6077(3) 0.5116(3) 0.0503(11) Uani 1 1 d G .
H17 H 0.1855 0.5813 0.5163 0.060 Uiso 1 1 calc R U
C18 C 0.3570(2) 0.6871(3) 0.5935(2) 0.0477(10) Uani 1 1 d G .
H18 H 0.3154 0.7137 0.6528 0.057 Uiso 1 1 calc R U
N6 N 0.4971(2) 0.7266(2) 0.58651(18) 0.0376(7) Uani 1 1 d G .
C14 C 0.5593(2) 0.6868(2) 0.4977(2) 0.0347(7) Uani 1 1 d G .
C15 C 0.4815(3) 0.6074(3) 0.41591(18) 0.0408(9) Uani 1 1 d G .
H15 H 0.5232 0.5808 0.3565 0.049 Uiso 1 1 calc R U
C16 C 0.3414(3) 0.5679(3) 0.4229(2) 0.0465(10) Uani 1 1 d G .
H16 H 0.2894 0.5148 0.3681 0.056 Uiso 1 1 calc R U
N11 N 0.9748(7) 0.6103(7) 0.6429(6) 0.0869(19) Uani 1 1 d . .
C21 C 1.0260(6) 0.6410(6) 0.7269(7) 0.0677(16) Uani 1 1 d . .
C19 C 0.4046(6) 0.4544(6) 0.8752(5) 0.0615(14) Uani 1 1 d . .
C20 C 0.4172(8) 0.3340(6) 0.8708(6) 0.0748(18) Uani 1 1 d . .
H20A H 0.3932 0.2971 0.7979 0.090 Uiso 1 1 calc R U
H20B H 0.3563 0.2948 0.9180 0.090 Uiso 1 1 calc R U
H20C H 0.5106 0.3296 0.8934 0.090 Uiso 1 1 calc R U
C22 C 1.0905(9) 0.6825(9) 0.8342(7) 0.097(3) Uani 1 1 d . .
H22A H 1.1378 0.7622 0.8360 0.117 Uiso 1 1 calc R U
H22B H 1.1555 0.6351 0.8539 0.117 Uiso 1 1 calc R U
H22C H 1.0214 0.6781 0.8846 0.117 Uiso 1 1 calc R U

loop_
_atom_site_aniso_label
_atom_site_aniso_U_11
_atom_site_aniso_U_22
_atom_site_aniso_U_33
_atom_site_aniso_U_23
_atom_site_aniso_U_13
_atom_site_aniso_U_12
Yb01 0.03441(9) 0.03503(9) 0.02878(9) -0.00371(6) 0.00394(6) 0.00859(6)
O1 0.057(2) 0.052(2) 0.069(3) 0.0170(18) 0.0049(19) 0.0089(17)
O2 0.050(2) 0.054(2) 0.066(2) 0.0020(18) 0.0046(17) 0.0193(16)
O3 0.115(5) 0.077(3) 0.109(4) 0.031(3) -0.008(4) 0.051(3)
O4 0.070(3) 0.057(2) 0.056(2) 0.0050(18) -0.0125(19) 0.0042(19)
O5 0.073(2) 0.0525(19) 0.0377(16) -0.0001(14) 0.0053(16) 0.0277(18)
O6 0.083(3) 0.072(3) 0.080(3) 0.031(2) 0.002(2) 0.031(2)
O7 0.0633(12) 0.0639(11) 0.0631(12) -0.0110(8) 0.0082(9) 0.0148(9)
O8 0.115(2) 0.113(2) 0.119(2) 0.0062(17) 0.0017(15) 0.0634(17)
O9 0.098(2) 0.101(2) 0.0851(16) -0.0389(14) 0.0017(14) 0.0243(17)
O10 0.057(2) 0.0450(18) 0.0477(19) -0.0020(15) 0.0206(16) 0.0084(16)
N8 0.047(2) 0.057(2) 0.048(2) 0.0129(19) 0.0084(18) 0.0175(19)
N7 0.066(3) 0.048(2) 0.057(3) 0.001(2) -0.007(2) 0.022(2)
N9 0.051(2) 0.049(2) 0.0630(19) -0.0029(15) 0.0191(14) 0.0044(14)
C9 0.0342(18) 0.0379(19) 0.0363(19) -0.0002(15) 0.0028(15) 0.0046(15)
N5 0.0373(17) 0.0449(19) 0.0325(16) -0.0035(14) 0.0016(13) 0.0063(14)
C13 0.045(2) 0.055(3) 0.036(2) -0.0089(18) -0.0022(17) 0.006(2)
C12 0.046(2) 0.054(3) 0.045(2) -0.009(2) -0.0062(19) 0.001(2)
C11 0.035(2) 0.056(3) 0.055(3) -0.006(2) -0.0042(19) 0.0005(19)
C10 0.037(2) 0.052(2) 0.045(2) -0.0041(19) 0.0029(18) 0.0028(18)
N1 0.049(2) 0.077(3) 0.0362(19) -0.0100(19) 0.0099(17) 0.007(2)
C5 0.042(2) 0.044(2) 0.037(2) 0.0027(17) 0.0092(17) 0.0078(17)
C4 0.042(2) 0.061(3) 0.039(2) 0.002(2) 0.0086(18) 0.008(2)
C3 0.048(3) 0.076(4) 0.055(3) 0.003(3) 0.018(2) 0.013(3)
C2 0.067(4) 0.075(4) 0.047(3) -0.001(3) 0.023(3) 0.018(3)
C1 0.068(4) 0.088(5) 0.044(3) -0.016(3) 0.012(3) 0.012(3)
C7 0.046(2) 0.0376(19) 0.0264(16) -0.0033(14) 0.0026(15) 0.0121(16)
N4 0.0330(15) 0.0365(16) 0.0305(15) -0.0015(12) 0.0021(12) 0.0044(12)
C8 0.0322(18) 0.0395(19) 0.0362(19) 0.0037(15) 0.0081(15) 0.0064(15)
N3 0.0386(18) 0.0454(19) 0.0327(16) 0.0001(14) 0.0098(13) 0.0034(14)
C6 0.039(2) 0.041(2) 0.039(2) 0.0028(16) -0.0003(16) 0.0058(16)
N2 0.0390(17) 0.0429(18) 0.0288(15) -0.0027(13) 0.0073(13) 0.0068(14)
N10 0.090(5) 0.058(3) 0.109(5) 0.019(3) 0.003(4) 0.006(3)
C17 0.035(2) 0.060(3) 0.051(3) -0.005(2) 0.0003(19) 0.0024(19)
C18 0.038(2) 0.061(3) 0.042(2) -0.007(2) 0.0073(18) 0.0075(19)
N6 0.0354(16) 0.0439(18) 0.0319(16) -0.0032(13) 0.0049(13) 0.0070(14)
C14 0.0374(19) 0.0362(18) 0.0293(17) -0.0001(14) 0.0010(14) 0.0068(15)
C15 0.042(2) 0.043(2) 0.0340(19) -0.0055(16) 0.0002(16) 0.0060(17)
C16 0.039(2) 0.048(2) 0.046(2) -0.0087(19) -0.0046(18) 0.0031(18)
N11 0.074(4) 0.098(5) 0.086(5) 0.009(4) 0.009(4) 0.009(4)
C21 0.044(3) 0.075(4) 0.085(5) 0.014(4) 0.012(3) 0.008(3)
C19 0.054(3) 0.063(3) 0.066(4) 0.014(3) 0.005(3) 0.004(3)
C20 0.086(5) 0.066(4) 0.073(4) 0.005(3) -0.003(4) 0.023(3)
C22 0.066(4) 0.131(8) 0.091(6) 0.009(5) -0.008(4) 0.014(5)

loop_
_atom_type_symbol
_atom_type_description
_atom_type_scat_dispersion_real
_atom_type_scat_dispersion_imag
_atom_type_scat_source
C C 0.0033 0.0016 'International Tables Vol C Tables 4.2.6.8 and 6.1.1.4'
H H 0.0000 0.0000 'International Tables Vol C Tables 4.2.6.8 and 6.1.1.4'
N N 0.0061 0.0033 'International Tables Vol C Tables 4.2.6.8 and 6.1.1.4'
O O 0.0106 0.0060 'International Tables Vol C Tables 4.2.6.8 and 6.1.1.4'
Yb Yb -0.3850 5.5486 'International Tables Vol C Tables 4.2.6.8 and 6.1.1.4'

loop_
_geom_angle_atom_site_label_1
_geom_angle_atom_site_label_2
_geom_angle_atom_site_label_3
_geom_angle
O7 Yb01 O10 79.50(15)
O7 Yb01 O1 84.51(16)
O10 Yb01 O1 125.86(15)
O7 Yb01 O5 124.71(15)
O10 Yb01 O5 75.40(14)
O1 Yb01 O5 148.77(14)
O7 Yb01 O2 81.41(15)
O10 Yb01 O2 72.96(15)
O1 Yb01 O2 53.56(14)
O5 Yb01 O2 133.57(14)
O7 Yb01 N4 138.14(13)
O10 Yb01 N4 141.83(11)
O1 Yb01 N4 74.63(13)
O5 Yb01 N4 75.52(11)
O2 Yb01 N4 111.98(12)
O7 Yb01 O4 75.08(16)
O10 Yb01 O4 77.44(16)
O1 Yb01 O4 145.78(15)
O5 Yb01 O4 51.85(13)
O2 Yb01 O4 144.97(16)
N4 Yb01 O4 102.84(13)
O7 Yb01 N6 151.15(13)
O10 Yb01 N6 82.16(11)
O1 Yb01 N6 88.45(13)
O5 Yb01 N6 70.77(12)
O2 Yb01 N6 71.99(12)
N4 Yb01 N6 65.18(7)
O4 Yb01 N6 122.12(12)
O7 Yb01 N5 75.52(13)
O10 Yb01 N5 144.03(12)
O1 Yb01 N5 77.10(12)
O5 Yb01 N5 98.19(12)
O2 Yb01 N5 127.08(12)
N4 Yb01 N5 64.74(7)
O4 Yb01 N5 71.42(13)
N6 Yb01 N5 129.89(8)
O7 Yb01 N7 80.76(16)
O10 Yb01 N7 99.04(16)
O1 Yb01 N7 27.01(15)
O5 Yb01 N7 151.05(14)
O2 Yb01 N7 26.61(15)
N4 Yb01 N7 94.59(13)
O4 Yb01 N7 155.83(15)
N6 Yb01 N7 80.36(12)
N5 Yb01 N7 101.99(13)
O7 Yb01 N8 99.81(15)
O10 Yb01 N8 73.96(14)
O1 Yb01 N8 160.16(14)
O5 Yb01 N8 25.85(13)
O2 Yb01 N8 146.07(14)
N4 Yb01 N8 89.84(11)
O4 Yb01 N8 26.02(13)
N6 Yb01 N8 96.25(12)
N5 Yb01 N8 85.20(12)
N7 Yb01 N8 172.65(14)
N7 O1 Yb01 96.2(3)
N7 O2 Yb01 94.7(3)
N8 O4 Yb01 94.6(3)
N8 O5 Yb01 98.5(3)
N9 O7 Yb01 149.1(4)
Yb01 O10 H10A 123(5)
Yb01 O10 H10B 124(5)
H10A O10 H10B 111(7)
O6 N8 O5 122.5(5)
O6 N8 O4 122.6(5)
O5 N8 O4 114.9(4)
O6 N8 Yb01 176.1(4)
O5 N8 Yb01 55.6(2)
O4 N8 Yb01 59.4(3)
O3 N7 O2 122.7(6)
O3 N7 O1 122.1(6)
O2 N7 O1 115.2(4)
O3 N7 Yb01 175.0(5)
O2 N7 Yb01 58.7(2)
O1 N7 Yb01 56.8(2)
O9 N9 O8 119.0(6)
O9 N9 O7 120.7(6)
O8 N9 O7 120.1(6)
C8 C9 N5 115.63(19)
C8 C9 C10 124.34(19)
N5 C9 C10 120.0
C13 N5 C9 120.0
C13 N5 Yb01 121.34(12)
C9 N5 Yb01 118.53(12)
N5 C13 C12 120.0
N5 C13 H13 120.0
C12 C13 H13 120.0
C13 C12 C11 120.0
C13 C12 H12 120.0
C11 C12 H12 120.0
C12 C11 C10 120.0
C12 C11 H11 120.0
C10 C11 H11 120.0
C11 C10 C9 120.0
C11 C10 H10 120.0
C9 C10 H10 120.0
C5 N1 C1 120.0
C6 C5 C4 123.1(2)
C6 C5 N1 116.9(2)
C4 C5 N1 120.0
C5 C4 C3 120.0
C5 C4 H4 120.0
C3 C4 H4 120.0
C2 C3 C4 120.0
C2 C3 H3 120.0
C4 C3 H3 120.0
C1 C2 C3 120.0
C1 C2 H2 120.0
C3 C2 H2 120.0
C2 C1 N1 120.0
C2 C1 H1 120.0
N1 C1 H1 120.0
C14 C7 N4 120.14(17)
C14 C7 N2 119.84(17)
N4 C7 N2 120.0
C8 N4 C7 120.0
C8 N4 Yb01 120.41(11)
C7 N4 Yb01 119.59(11)
C9 C8 N4 120.56(18)
C9 C8 N3 119.35(18)
N4 C8 N3 120.0
C8 N3 C6 120.0
C5 C6 N2 122.51(19)
C5 C6 N3 117.46(19)
N2 C6 N3 120.0
C6 N2 C7 120.0
C18 C17 C16 120.0
C18 C17 H17 120.0
C16 C17 H17 120.0
C17 C18 N6 120.0
C17 C18 H18 120.0
N6 C18 H18 120.0
C18 N6 C14 120.0
C18 N6 Yb01 120.85(12)
C14 N6 Yb01 118.90(12)
C7 C14 N6 115.84(18)
C7 C14 C15 124.14(18)
N6 C14 C15 120.0
C16 C15 C14 120.0
C16 C15 H15 120.0
C14 C15 H15 120.0
C15 C16 C17 120.0
C15 C16 H16 120.0
C17 C16 H16 120.0
N11 C21 C22 178.8(9)
N10 C19 C20 179.4(8)
C19 C20 H20A 109.5
C19 C20 H20B 109.5
H20A C20 H20B 109.5
C19 C20 H20C 109.5
H20A C20 H20C 109.5
H20B C20 H20C 109.5
C21 C22 H22A 109.5
C21 C22 H22B 109.5
H22A C22 H22B 109.5
C21 C22 H22C 109.5
H22A C22 H22C 109.5
H22B C22 H22C 109.5

loop_
_geom_bond_atom_site_label_1
_geom_bond_atom_site_label_2
_geom_bond_distance
Yb01 O7 2.264(4)
Yb01 O10 2.300(4)
Yb01 O1 2.350(4)
Yb01 O5 2.383(4)
Yb01 O2 2.395(4)
Yb01 N4 2.4192(16)
Yb01 O4 2.466(4)
Yb01 N6 2.4946(18)
Yb01 N5 2.5403(19)
Yb01 N7 2.794(5)
Yb01 N8 2.856(4)
O1 N7 1.276(6)
O2 N7 1.256(7)
O3 N7 1.206(6)
O4 N8 1.257(6)
O5 N8 1.259(6)
O6 N8 1.216(6)
O7 N9 1.225(6)
O8 N9 1.194(8)
O9 N9 1.196(7)
O10 H10A 0.83(7)
O10 H10B 0.78(7)
C9 C8 1.347(2)
C9 N5 1.3900
C9 C10 1.3900
N5 C13 1.3900
C13 C12 1.3900
C13 H13 0.9300
C12 C11 1.3900
C12 H12 0.9300
C11 C10 1.3900
C11 H11 0.9300
C10 H10 0.9300
N1 C5 1.3900
N1 C1 1.3900
C5 C6 1.350(3)
C5 C4 1.3900
C4 C3 1.3900
C4 H4 0.9300
C3 C2 1.3900
C3 H3 0.9300
C2 C1 1.3900
C2 H2 0.9300
C1 H1 0.9300
C7 C14 1.342(2)
C7 N4 1.3900
C7 N2 1.3900
N4 C8 1.3900
C8 N3 1.3900
N3 C6 1.3900
C6 N2 1.3900
N10 C19 1.123(9)
C17 C18 1.3900
C17 C16 1.3900
C17 H17 0.9300
C18 N6 1.3900
C18 H18 0.9300
N6 C14 1.3900
C14 C15 1.3900
C15 C16 1.3900
C15 H15 0.9300
C16 H16 0.9300
N11 C21 1.124(10)
C21 C22 1.438(11)
C19 C20 1.437(9)
C20 H20A 0.9600
C20 H20B 0.9600
C20 H20C 0.9600
C22 H22A 0.9600
C22 H22B 0.9600
C22 H22C 0.9600
